data_7034603
loop_
_publ_author_name
'Tsubomura, Taro'
'Kimura, Kaoru'
'Nishikawa, Michihiro'
'Tsukuda, Toshiaki'

_publ_section_title
;
 Structures and photophysical properties of copper(i) complexes bearing
 diphenylphenanthroline and bis(diphenylphosphino)alkane: the effect of
 phenyl groups on the phenanthroline ligand.
;
_journal_issue 16
_journal_name_full 'Dalton transactions (Cambridge, England : 2003)'
_journal_page_first 7554
_journal_page_last 7562
_journal_paper_doi 10.1039/c5dt00835b
_journal_volume 44
_journal_year 2015
_chemical_formula_sum 'C113 H106 Cl10 Cu2 F12 N4 P6'
_chemical_formula_weight 2415.42
_chemical_name_systematic
;
 ?
;
_space_group_IT_number 2
_symmetry_cell_setting triclinic
_symmetry_space_group_name_Hall '-P 1'
_symmetry_space_group_name_H-M 'P -1'
_atom_sites_solution_hydrogens geom
_atom_sites_solution_primary direct
_atom_sites_solution_secondary difmap
_audit_creation_date 2014-02-11T16:23:51-00:00
_audit_creation_method 'WinGX routine CIF_UPDATE'
_audit_update_record
;
2014-03-22 deposited with the CCDC.
2015-03-11 downloaded from the CCDC.
;
_cell_angle_alpha 73.22(2)
_cell_angle_beta 69.57(2)
_cell_angle_gamma 67.497(19)
_cell_formula_units_Z 1
_cell_length_a 13.540(6)
_cell_length_b 15.710(6)
_cell_length_c 15.917(7)
_cell_measurement_reflns_used 6568
_cell_measurement_temperature 123(2)
_cell_measurement_theta_max 27.4835
_cell_measurement_theta_min 3.0222
_cell_volume 2884(2)
_computing_cell_refinement 'CrystalClear (Rigaku Corp., 2000)'
_computing_data_collection 'CrystalClear (Rigaku Corp., 2000)'
_computing_data_reduction 'CrystalClear (Rigaku Corp., 2000)'
_computing_structure_refinement 'SHELXL-97 (Sheldrick, 1997)'
_computing_structure_solution
;
        ????
;
_diffrn_ambient_temperature 123(2)
_diffrn_detector_area_resol_mean 28.5714
_diffrn_measured_fraction_theta_full 0.967
_diffrn_measured_fraction_theta_max 0.931
_diffrn_measurement_device
;
        Saturn70 CCD (4x4 bin mode)
;
_diffrn_measurement_method dtprofit.ref
_diffrn_radiation_monochromator graphite
_diffrn_radiation_type MoK\a
_diffrn_radiation_wavelength 0.7107
_diffrn_reflns_av_R_equivalents 0.0398
_diffrn_reflns_av_unetI/netI 0.0607
_diffrn_reflns_limit_h_max 17
_diffrn_reflns_limit_h_min -17
_diffrn_reflns_limit_k_max 19
_diffrn_reflns_limit_k_min -20
_diffrn_reflns_limit_l_max 20
_diffrn_reflns_limit_l_min -19
_diffrn_reflns_number 26824
_diffrn_reflns_reduction_process 'Lp corrections applied'
_diffrn_reflns_theta_full 25
_diffrn_reflns_theta_max 27.43
_diffrn_reflns_theta_min 3.02
_exptl_absorpt_coefficient_mu 0.751
_exptl_absorpt_correction_T_max 1
_exptl_absorpt_correction_T_min 0.8874
_exptl_absorpt_correction_type multi-scan
_exptl_crystal_colour Colorless
_exptl_crystal_density_diffrn 1.391
_exptl_crystal_density_method 'not measured'
_exptl_crystal_description Prism
_exptl_crystal_F_000 1238
_exptl_crystal_size_max 0.5
_exptl_crystal_size_mid 0.5
_exptl_crystal_size_min 0.2
_refine_diff_density_max 1.759
_refine_diff_density_min -1.385
_refine_diff_density_rms 0.107
_refine_ls_extinction_method none
_refine_ls_goodness_of_fit_ref 1.091
_refine_ls_hydrogen_treatment constr
_refine_ls_matrix_type full
_refine_ls_number_parameters 676
_refine_ls_number_reflns 12271
_refine_ls_number_restraints 0
_refine_ls_restrained_S_all 1.091
_refine_ls_R_factor_all 0.1144
_refine_ls_R_factor_gt 0.0942
_refine_ls_shift/su_max 0.002
_refine_ls_shift/su_mean 0
_refine_ls_structure_factor_coef Fsqd
_refine_ls_weighting_details 'calc w=1/[\s^2^(Fo^2^)+(0.1137P)^2^+8.1939P] where P=(Fo^2^+2Fc^2^)/3'
_refine_ls_weighting_scheme calc
_refine_ls_wR_factor_ref 0.2448
_reflns_number_gt 9917
_reflns_number_total 12271
_reflns_threshold_expression >2sigma(I)
_cod_data_source_file c5dt00835b2.cif
_cod_data_source_block auto
_cod_depositor_comments
;
The following automatic conversions were performed:

'_exptl_absorpt_correction_type' value 'Multi-scan' changed to
'multi-scan' according to
/usr/data/users/saulius/crontab/automatic-downloads/rss-feeds/RSC/lib/dictionaries/cif_core.dic
dictionary named 'cif_core.dic' version 2.4.2 from 2011-04-26.

Automatic conversion script
Id: cif_fix_values 3105 2015-03-04 15:46:00Z robertas 

 Adding full bibliography for 7034601--7034603.cif.
;
_cod_original_sg_symbol_H-M P-1
_cod_database_code 7034603

loop_
_symmetry_equiv_pos_as_xyz
'x, y, z'
'-x, -y, -z'

loop_
_atom_site_label
_atom_site_fract_x
_atom_site_fract_y
_atom_site_fract_z
_atom_site_U_iso_or_equiv
_atom_site_adp_type
_atom_site_calc_flag
_atom_site_refinement_flags
_atom_site_occupancy
_atom_site_type_symbol
Cu1 0.97694(4) 0.28655(4) 0.85198(4) 0.02374(17) Uani d . 1 Cu
P1 0.84605(10) 0.24202(8) 0.83379(8) 0.0236(3) Uani d . 1 P
P2 1.01867(9) 0.23983(8) 0.98925(8) 0.0234(3) Uani d . 1 P
P3 0.56468(19) 0.16191(16) 0.21105(15) 0.0667(5) Uani d . 1 P
Cl1 0.3950(2) 0.95413(16) 0.0931(3) 0.1149(11) Uani d . 1 Cl
Cl3 0.6558(5) 0.9102(4) 0.5224(3) 0.219(3) Uani d . 1 Cl
Cl4 0.7879(3) 1.0286(2) 0.4503(2) 0.1277(13) Uani d . 1 Cl
Cl2 0.4640(3) 0.8834(2) 0.2604(3) 0.1382(13) Uani d . 1 Cl
N2 0.9509(3) 0.4333(3) 0.8101(2) 0.0229(8) Uani d . 1 N
N1 1.1196(3) 0.2860(3) 0.7451(3) 0.0263(8) Uani d . 1 N
C11 0.9530(4) 0.6207(3) 0.7380(3) 0.0261(9) Uani d . 1 C
C14 0.7688(4) 0.4864(3) 0.9175(3) 0.0289(10) Uani d . 1 C
H14A 0.781 0.4188 0.9347 0.043 Uiso calc R 1 H
H14B 0.7005 0.5173 0.8978 0.043 Uiso calc R 1 H
H14C 0.7618 0.511 0.97 0.043 Uiso calc R 1 H
C6 1.1314(4) 0.3739(3) 0.7089(3) 0.0239(9) Uani d . 1 C
C22 0.8572(4) 0.7913(3) 0.6889(3) 0.0329(11) Uani d . 1 C
H22 0.7968 0.7758 0.687 0.039 Uiso calc R 1 H
C13 0.8653(4) 0.5051(3) 0.8408(3) 0.0252(9) Uani d . 1 C
C21 0.9510(4) 0.7204(3) 0.7097(3) 0.0285(10) Uani d . 1 C
C26 1.0398(4) 0.7448(3) 0.7118(3) 0.0297(10) Uani d . 1 C
H26 1.1039 0.6968 0.7252 0.036 Uiso calc R 1 H
C15 1.4295(4) 0.3155(4) 0.5581(4) 0.0375(12) Uani d . 1 C
C27 0.8641(4) 0.2180(3) 0.7221(3) 0.0305(10) Uani d . 1 C
C12 0.8640(4) 0.5987(3) 0.8051(3) 0.0268(10) Uani d . 1 C
H12 0.8005 0.6479 0.8276 0.032 Uiso calc R 1 H
C39 1.1535(4) 0.2390(3) 0.9933(3) 0.0268(10) Uani d . 1 C
C5 1.2286(4) 0.3881(3) 0.6445(3) 0.0274(10) Uani d . 1 C
C51 0.8194(4) 0.1359(3) 0.9128(3) 0.0262(9) Uani d . 1 C
H51A 0.8052 0.1431 0.9761 0.031 Uiso calc R 1 H
H51B 0.7518 0.1297 0.9075 0.031 Uiso calc R 1 H
C44 1.1866(4) 0.2043(3) 1.0744(4) 0.0309(10) Uani d . 1 C
H44 1.1393 0.1808 1.1286 0.037 Uiso calc R 1 H
C33 0.7062(4) 0.3289(3) 0.8543(4) 0.0315(11) Uani d . 1 C
C45 0.9194(4) 0.3216(3) 1.0654(3) 0.0261(9) Uani d . 1 C
C37 0.5307(4) 0.3943(4) 0.9587(5) 0.0452(14) Uani d . 1 C
H37 0.4808 0.392 1.018 0.054 Uiso calc R 1 H
C53 1.0053(4) 0.1271(3) 1.0626(3) 0.0265(10) Uani d . 1 C
H53A 0.9955 0.1306 1.1263 0.032 Uiso calc R 1 H
H53B 0.937 0.1194 1.0605 0.032 Uiso calc R 1 H
C52 0.9160(4) 0.0470(3) 0.8936(3) 0.0280(10) Uani d . 1 C
H52A 0.9846 0.0548 0.895 0.034 Uiso calc R 1 H
H52B 0.9272 0.0377 0.8316 0.034 Uiso calc R 1 H
C43 1.2893(4) 0.2047(3) 1.0753(4) 0.0344(11) Uani d . 1 C
H43 1.3116 0.1804 1.1301 0.041 Uiso calc R 1 H
C3 1.3044(4) 0.2211(3) 0.6545(4) 0.0354(12) Uani d . 1 C
H3 1.3627 0.1669 0.6361 0.043 Uiso calc R 1 H
C8 1.1408(4) 0.5572(3) 0.6313(3) 0.0296(10) Uani d . 1 C
H8 1.1428 0.6187 0.6017 0.035 Uiso calc R 1 H
C49 0.7386(4) 0.3741(4) 1.1713(4) 0.0370(12) Uani d . 1 C
H49 0.6697 0.3647 1.207 0.044 Uiso calc R 1 H
F5 0.5667(6) 0.2647(4) 0.1706(5) 0.124(2) Uani d . 1 F
C50 0.8164(4) 0.3095(3) 1.1179(3) 0.0305(10) Uani d . 1 C
H50 0.7999 0.2563 1.1167 0.037 Uiso calc R 1 H
C48 0.7610(4) 0.4530(4) 1.1728(4) 0.0387(12) Uani d . 1 C
H48 0.7076 0.4973 1.2094 0.046 Uiso calc R 1 H
C54 1.1031(4) 0.0395(3) 1.0377(3) 0.0275(10) Uani d . 1 C
H54A 1.1107 0.032 0.9759 0.033 Uiso calc R 1 H
H54B 1.1727 0.0467 1.0374 0.033 Uiso calc R 1 H
C9 1.0384(4) 0.4525(3) 0.7418(3) 0.0223(9) Uani d . 1 C
C10 1.0441(4) 0.5450(3) 0.7033(3) 0.0254(9) Uani d . 1 C
C28 0.7873(5) 0.1883(4) 0.7081(4) 0.0418(13) Uani d . 1 C
H28 0.7243 0.1803 0.7565 0.05 Uiso calc R 1 H
C4 1.3196(4) 0.3080(4) 0.6193(3) 0.0334(11) Uani d . 1 C
C2 1.2036(4) 0.2111(3) 0.7176(3) 0.0331(11) Uani d . 1 C
C29 0.8037(6) 0.1702(4) 0.6221(4) 0.0518(16) Uani d . 1 C
H29 0.7514 0.1502 0.6123 0.062 Uiso calc R 1 H
C46 0.9411(4) 0.4012(3) 1.0676(3) 0.0293(10) Uani d . 1 C
H46 1.0103 0.4105 1.0327 0.035 Uiso calc R 1 H
C47 0.8628(4) 0.4666(3) 1.1202(3) 0.0337(11) Uani d . 1 C
H47 0.8782 0.5207 1.1206 0.04 Uiso calc R 1 H
C25 1.0353(5) 0.8381(4) 0.6946(3) 0.0365(12) Uani d . 1 C
H25 1.0953 0.8539 0.6967 0.044 Uiso calc R 1 H
C32 0.9553(5) 0.2289(4) 0.6505(4) 0.0466(14) Uani d . 1 C
H32 1.0079 0.2497 0.6589 0.056 Uiso calc R 1 H
C36 0.5023(5) 0.4664(5) 0.8895(5) 0.0567(18) Uani d . 1 C
H36 0.4319 0.5132 0.9014 0.068 Uiso calc R 1 H
C34 0.6763(5) 0.4015(4) 0.7856(4) 0.0473(15) Uani d . 1 C
H34 0.7253 0.404 0.726 0.057 Uiso calc R 1 H
C19 1.5935(5) 0.3594(5) 0.5282(5) 0.0577(18) Uani d . 1 C
H19 1.6339 0.3862 0.5455 0.069 Uiso calc R 1 H
C42 1.3596(4) 0.2399(4) 0.9970(4) 0.0392(12) Uani d . 1 C
H42 1.4291 0.2401 0.9984 0.047 Uiso calc R 1 H
C24 0.9406(5) 0.9086(4) 0.6740(4) 0.0441(14) Uani d . 1 C
H24 0.9366 0.9725 0.6622 0.053 Uiso calc R 1 H
C35 0.5730(6) 0.4722(5) 0.8038(5) 0.0609(19) Uani d . 1 C
H35 0.5527 0.5233 0.757 0.073 Uiso calc R 1 H
C40 1.2246(4) 0.2734(4) 0.9152(4) 0.0368(12) Uani d . 1 C
H40 1.2037 0.2965 0.8597 0.044 Uiso calc R 1 H
C16 1.4777(5) 0.2774(4) 0.4798(4) 0.0495(15) Uani d . 1 C
H16 1.4396 0.2477 0.4633 0.059 Uiso calc R 1 H
C23 0.8531(5) 0.8856(4) 0.6709(4) 0.0425(13) Uani d . 1 C
H23 0.7897 0.9338 0.6565 0.051 Uiso calc R 1 H
C41 1.3269(5) 0.2746(4) 0.9175(4) 0.0453(14) Uani d . 1 C
H41 1.3739 0.2994 0.8639 0.054 Uiso calc R 1 H
C1 1.1899(5) 0.1164(3) 0.7583(4) 0.0436(14) Uani d . 1 C
H1A 1.1151 0.1232 0.7995 0.065 Uiso calc R 1 H
H1B 1.245 0.0792 0.7925 0.065 Uiso calc R 1 H
H1C 1.2006 0.0846 0.7096 0.065 Uiso calc R 1 H
C38 0.6334(4) 0.3245(4) 0.9414(4) 0.0358(12) Uani d . 1 C
H38 0.6534 0.2741 0.9888 0.043 Uiso calc R 1 H
C20 1.4880(5) 0.3558(4) 0.5838(4) 0.0467(14) Uani d . 1 C
H20 1.4566 0.3807 0.6385 0.056 Uiso calc R 1 H
F1 0.5716(5) 0.0609(5) 0.2659(6) 0.152(3) Uani d . 1 F
C100 0.4841(9) 0.9533(7) 0.1534(12) 0.141(6) Uani d . 1 C
H10A 0.5623 0.9298 0.118 0.17 Uiso calc R 1 H
H10B 0.4696 1.0181 0.1601 0.17 Uiso calc R 1 H
C30 0.8951(7) 0.1812(5) 0.5518(4) 0.0596(19) Uani d . 1 C
H30 0.9052 0.1692 0.4937 0.072 Uiso calc R 1 H
C7 1.2289(4) 0.4824(3) 0.6053(3) 0.0302(10) Uani d . 1 C
H7 1.2928 0.4928 0.5597 0.036 Uiso calc R 1 H
C17 1.5828(6) 0.2823(5) 0.4241(5) 0.0621(19) Uani d . 1 C
H17 1.6152 0.2568 0.3697 0.075 Uiso calc R 1 H
F2 0.6880(7) 0.1415(6) 0.1962(15) 0.352(12) Uani d . 1 F
F6 0.4486(7) 0.1729(7) 0.2108(8) 0.197(4) Uani d . 1 F
C18 1.6380(5) 0.3242(5) 0.4491(5) 0.065(2) Uani d . 1 C
H18 1.7081 0.3289 0.4108 0.078 Uiso calc R 1 H
F3 0.5212(14) 0.1871(10) 0.3041(6) 0.260(7) Uani d . 1 F
C101 0.6544(8) 1.0208(7) 0.4764(9) 0.105(3) Uani d . 1 C
H10C 0.6019 1.0628 0.5198 0.126 Uiso calc R 1 H
H10D 0.6293 1.0409 0.4202 0.126 Uiso calc R 1 H
F4 0.5998(13) 0.1286(8) 0.1214(6) 0.253(7) Uani d . 1 F
C31 0.9702(7) 0.2091(5) 0.5656(4) 0.0620(19) Uani d . 1 C
H31 1.0337 0.2154 0.5172 0.074 Uiso calc R 1 H
C102 0.1145(17) 0.3979(10) 0.4619(12) 0.068(5) Uani d P 0.5 C
H10E 0.0709 0.371 0.4443 0.082 Uiso calc PR 0.5 H
H10F 0.1239 0.364 0.523 0.082 Uiso calc PR 0.5 H
Cl6 0.0597(15) 0.494(2) 0.4634(16) 0.305(17) Uani d P 0.5 Cl
Cl5 0.2211(17) 0.3893(8) 0.3964(11) 0.282(10) Uani d P 0.5 Cl

loop_
_atom_site_aniso_label
_atom_site_aniso_U_11
_atom_site_aniso_U_22
_atom_site_aniso_U_33
_atom_site_aniso_U_12
_atom_site_aniso_U_13
_atom_site_aniso_U_23
Cu1 0.0232(3) 0.0184(3) 0.0261(3) -0.0067(2) -0.0022(2) -0.0042(2)
P1 0.0257(6) 0.0179(5) 0.0253(6) -0.0053(4) -0.0059(4) -0.0044(4)
P2 0.0228(5) 0.0183(5) 0.0288(6) -0.0073(4) -0.0068(4) -0.0024(4)
P3 0.0769(13) 0.0687(13) 0.0653(12) -0.0351(11) -0.0157(10) -0.0153(10)
Cl1 0.0851(16) 0.0604(13) 0.228(3) -0.0227(11) -0.089(2) -0.0092(17)
Cl3 0.310(6) 0.262(5) 0.206(4) -0.250(5) -0.183(4) 0.144(4)
Cl4 0.111(2) 0.159(3) 0.126(2) -0.093(2) -0.0630(18) 0.064(2)
Cl2 0.112(2) 0.114(2) 0.221(4) -0.0279(19) -0.098(3) -0.023(3)
N2 0.0229(18) 0.0197(18) 0.0217(18) -0.0050(14) -0.0023(14) -0.0044(14)
N1 0.0264(19) 0.0189(18) 0.028(2) -0.0056(15) -0.0027(16) -0.0049(15)
C11 0.032(2) 0.020(2) 0.026(2) -0.0071(18) -0.0094(19) -0.0027(18)
C14 0.030(2) 0.023(2) 0.030(2) -0.0054(19) -0.0038(19) -0.0077(19)
C6 0.027(2) 0.019(2) 0.022(2) -0.0100(17) -0.0018(17) -0.0015(17)
C22 0.040(3) 0.024(2) 0.028(2) -0.004(2) -0.010(2) -0.0028(19)
C13 0.023(2) 0.023(2) 0.029(2) -0.0043(17) -0.0069(18) -0.0077(18)
C21 0.037(3) 0.020(2) 0.023(2) -0.0051(19) -0.0060(19) -0.0034(18)
C26 0.036(3) 0.025(2) 0.026(2) -0.011(2) -0.0041(19) -0.0042(19)
C15 0.028(2) 0.025(2) 0.043(3) -0.005(2) 0.003(2) -0.002(2)
C27 0.041(3) 0.018(2) 0.027(2) -0.0009(19) -0.012(2) -0.0036(18)
C12 0.027(2) 0.020(2) 0.031(2) -0.0023(18) -0.0083(19) -0.0071(18)
C39 0.023(2) 0.017(2) 0.037(3) -0.0025(17) -0.0079(19) -0.0071(19)
C5 0.023(2) 0.026(2) 0.028(2) -0.0068(18) -0.0015(18) -0.0054(19)
C51 0.031(2) 0.024(2) 0.026(2) -0.0115(19) -0.0056(18) -0.0068(18)
C44 0.027(2) 0.026(2) 0.037(3) -0.0053(19) -0.006(2) -0.011(2)
C33 0.032(2) 0.026(2) 0.041(3) -0.007(2) -0.013(2) -0.013(2)
C45 0.024(2) 0.024(2) 0.028(2) -0.0049(18) -0.0095(18) -0.0032(18)
C37 0.028(3) 0.046(3) 0.062(4) -0.011(2) -0.003(3) -0.021(3)
C53 0.028(2) 0.021(2) 0.031(2) -0.0116(18) -0.0085(19) 0.0005(18)
C52 0.031(2) 0.020(2) 0.031(2) -0.0092(18) -0.0077(19) 0.0006(18)
C43 0.033(3) 0.030(3) 0.047(3) -0.004(2) -0.020(2) -0.011(2)
C3 0.032(3) 0.021(2) 0.039(3) -0.0032(19) 0.002(2) -0.007(2)
C8 0.035(3) 0.024(2) 0.028(2) -0.0110(19) -0.0060(19) -0.0020(19)
C49 0.022(2) 0.045(3) 0.034(3) -0.004(2) -0.005(2) -0.006(2)
F5 0.154(6) 0.088(4) 0.131(5) -0.058(4) -0.039(4) 0.008(4)
C50 0.026(2) 0.028(2) 0.034(3) -0.0076(19) -0.0076(19) -0.002(2)
C48 0.036(3) 0.038(3) 0.032(3) 0.004(2) -0.009(2) -0.014(2)
C54 0.034(2) 0.021(2) 0.030(2) -0.0118(19) -0.0104(19) -0.0019(18)
C9 0.026(2) 0.016(2) 0.022(2) -0.0059(17) -0.0040(17) -0.0036(16)
C10 0.029(2) 0.021(2) 0.026(2) -0.0073(18) -0.0087(18) -0.0043(18)
C28 0.055(3) 0.038(3) 0.039(3) -0.011(3) -0.023(3) -0.009(2)
C4 0.028(2) 0.030(3) 0.033(3) -0.007(2) 0.000(2) -0.006(2)
C2 0.029(2) 0.026(2) 0.035(3) -0.0067(19) 0.001(2) -0.007(2)
C29 0.080(5) 0.035(3) 0.049(4) -0.007(3) -0.039(3) -0.008(3)
C46 0.031(2) 0.025(2) 0.031(2) -0.0059(19) -0.012(2) -0.0044(19)
C47 0.041(3) 0.026(2) 0.036(3) -0.005(2) -0.017(2) -0.009(2)
C25 0.051(3) 0.029(3) 0.027(2) -0.017(2) -0.004(2) -0.004(2)
C32 0.058(4) 0.047(3) 0.031(3) -0.017(3) -0.006(3) -0.009(2)
C36 0.033(3) 0.059(4) 0.076(5) 0.010(3) -0.024(3) -0.032(4)
C34 0.054(4) 0.040(3) 0.040(3) 0.004(3) -0.021(3) -0.011(3)
C19 0.037(3) 0.047(4) 0.080(5) -0.022(3) -0.003(3) -0.003(3)
C42 0.027(2) 0.032(3) 0.062(4) -0.008(2) -0.014(2) -0.011(3)
C24 0.071(4) 0.022(2) 0.032(3) -0.016(3) -0.007(3) 0.000(2)
C35 0.058(4) 0.053(4) 0.064(4) 0.014(3) -0.037(4) -0.018(3)
C40 0.033(3) 0.036(3) 0.040(3) -0.013(2) -0.011(2) 0.001(2)
C16 0.042(3) 0.043(3) 0.050(3) -0.017(3) 0.010(3) -0.012(3)
C23 0.054(3) 0.023(3) 0.039(3) -0.002(2) -0.015(3) -0.001(2)
C41 0.034(3) 0.044(3) 0.052(3) -0.021(2) -0.004(2) 0.003(3)
C1 0.037(3) 0.018(2) 0.055(3) -0.005(2) 0.009(2) -0.008(2)
C38 0.026(2) 0.029(3) 0.053(3) -0.009(2) -0.007(2) -0.012(2)
C20 0.034(3) 0.040(3) 0.056(4) -0.013(2) -0.003(3) -0.003(3)
F1 0.096(5) 0.104(5) 0.181(7) -0.007(4) -0.021(4) 0.030(5)
C100 0.096(8) 0.056(5) 0.308(19) -0.014(5) -0.122(10) -0.014(8)
C30 0.096(5) 0.047(4) 0.030(3) -0.002(4) -0.029(3) -0.013(3)
C7 0.034(2) 0.026(2) 0.025(2) -0.015(2) 0.0023(19) -0.0013(19)
C17 0.048(4) 0.058(4) 0.058(4) -0.015(3) 0.018(3) -0.019(3)
F2 0.091(6) 0.110(6) 0.81(4) -0.051(5) -0.134(12) 0.024(12)
F6 0.129(6) 0.220(10) 0.286(12) -0.020(6) -0.145(8) -0.049(8)
C18 0.040(3) 0.056(4) 0.079(5) -0.026(3) 0.015(3) -0.008(4)
F3 0.48(2) 0.305(15) 0.096(6) -0.268(16) -0.035(9) -0.040(7)
C101 0.063(5) 0.090(7) 0.168(11) -0.015(5) -0.043(6) -0.030(7)
F4 0.428(19) 0.206(10) 0.096(6) -0.171(12) 0.071(8) -0.063(6)
C31 0.076(5) 0.076(5) 0.024(3) -0.019(4) -0.003(3) -0.014(3)
C102 0.140(16) 0.031(7) 0.075(10) -0.030(9) -0.083(11) 0.002(6)
Cl6 0.48(4) 0.233(13) 0.37(4) -0.11(3) -0.34(3) -0.02(2)
Cl5 0.49(3) 0.153(9) 0.339(18) -0.056(13) -0.34(2) -0.020(11)

loop_
_atom_type_symbol
_atom_type_description
_atom_type_scat_dispersion_real
_atom_type_scat_dispersion_imag
_atom_type_scat_source
C C 0.0033 0.0016 'International Tables Vol C Tables 4.2.6.8 and 6.1.1.4'
H H 0 0 'International Tables Vol C Tables 4.2.6.8 and 6.1.1.4'
N N 0.0061 0.0033 'International Tables Vol C Tables 4.2.6.8 and 6.1.1.4'
F F 0.0171 0.0103 'International Tables Vol C Tables 4.2.6.8 and 6.1.1.4'
P P 0.1023 0.0942 'International Tables Vol C Tables 4.2.6.8 and 6.1.1.4'
Cl Cl 0.1484 0.1585 'International Tables Vol C Tables 4.2.6.8 and 6.1.1.4'
Cu Cu 0.3201 1.2651 'International Tables Vol C Tables 4.2.6.8 and 6.1.1.4'

loop_
_geom_angle_atom_site_label_1
_geom_angle_atom_site_label_2
_geom_angle_atom_site_label_3
_geom_angle
_geom_angle_site_symmetry_1
_geom_angle_site_symmetry_3
N1 Cu1 N2 80.03(14) . .
N1 Cu1 P1 118.27(12) . .
N2 Cu1 P1 112.84(11) . .
N1 Cu1 P2 110.54(12) . .
N2 Cu1 P2 108.57(11) . .
P1 Cu1 P2 119.57(5) . .
C27 P1 C33 101.8(2) . .
C27 P1 C51 102.7(2) . .
C33 P1 C51 101.8(2) . .
C27 P1 Cu1 118.71(18) . .
C33 P1 Cu1 113.95(16) . .
C51 P1 Cu1 115.62(16) . .
C45 P2 C39 102.4(2) . .
C45 P2 C53 100.3(2) . .
C39 P2 C53 102.9(2) . .
C45 P2 Cu1 109.00(15) . .
C39 P2 Cu1 119.04(16) . .
C53 P2 Cu1 120.33(16) . .
F3 P3 F6 90.7(8) . .
F3 P3 F2 99.8(10) . .
F6 P3 F2 169.2(9) . .
F3 P3 F4 172.9(6) . .
F6 P3 F4 84.4(7) . .
F2 P3 F4 84.9(10) . .
F3 P3 F1 83.3(6) . .
F6 P3 F1 87.5(5) . .
F2 P3 F1 90.9(5) . .
F4 P3 F1 91.4(5) . .
F3 P3 F5 88.2(5) . .
F6 P3 F5 100.0(5) . .
F2 P3 F5 83.2(4) . .
F4 P3 F5 97.6(5) . .
F1 P3 F5 168.8(5) . .
C13 N2 C9 118.0(4) . .
C13 N2 Cu1 130.1(3) . .
C9 N2 Cu1 111.9(3) . .
C2 N1 C6 118.8(4) . .
C2 N1 Cu1 127.3(3) . .
C6 N1 Cu1 113.3(3) . .
C12 C11 C10 117.1(4) . .
C12 C11 C21 119.0(4) . .
C10 C11 C21 123.8(4) . .
C13 C14 H14A 109.5 . .
C13 C14 H14B 109.5 . .
H14A C14 H14B 109.5 . .
C13 C14 H14C 109.5 . .
H14A C14 H14C 109.5 . .
H14B C14 H14C 109.5 . .
N1 C6 C5 122.7(4) . .
N1 C6 C9 116.6(4) . .
C5 C6 C9 120.8(4) . .
C21 C22 C23 119.5(5) . .
C21 C22 H22 120.2 . .
C23 C22 H22 120.2 . .
N2 C13 C12 121.8(4) . .
N2 C13 C14 119.4(4) . .
C12 C13 C14 118.7(4) . .
C22 C21 C26 119.3(4) . .
C22 C21 C11 120.6(5) . .
C26 C21 C11 119.9(4) . .
C25 C26 C21 121.1(5) . .
C25 C26 H26 119.4 . .
C21 C26 H26 119.4 . .
C16 C15 C20 119.4(5) . .
C16 C15 C4 120.9(5) . .
C20 C15 C4 119.5(5) . .
C32 C27 C28 119.1(5) . .
C32 C27 P1 120.0(4) . .
C28 C27 P1 120.9(4) . .
C11 C12 C13 121.8(4) . .
C11 C12 H12 119.1 . .
C13 C12 H12 119.1 . .
C40 C39 C44 118.7(4) . .
C40 C39 P2 120.1(4) . .
C44 C39 P2 121.3(4) . .
C6 C5 C4 118.2(4) . .
C6 C5 C7 118.3(4) . .
C4 C5 C7 123.5(4) . .
C52 C51 P1 112.6(3) . .
C52 C51 H51A 109.1 . .
P1 C51 H51A 109.1 . .
C52 C51 H51B 109.1 . .
P1 C51 H51B 109.1 . .
H51A C51 H51B 107.8 . .
C43 C44 C39 119.9(5) . .
C43 C44 H44 120.1 . .
C39 C44 H44 120.1 . .
C34 C33 C38 119.9(5) . .
C34 C33 P1 120.3(4) . .
C38 C33 P1 119.7(4) . .
C46 C45 C50 118.4(4) . .
C46 C45 P2 120.8(4) . .
C50 C45 P2 120.7(4) . .
C36 C37 C38 119.6(6) . .
C36 C37 H37 120.2 . .
C38 C37 H37 120.2 . .
C54 C53 P2 115.7(3) . .
C54 C53 H53A 108.3 . .
P2 C53 H53A 108.3 . .
C54 C53 H53B 108.3 . .
P2 C53 H53B 108.3 . .
H53A C53 H53B 107.4 . .
C51 C52 C54 112.5(4) . 2_757
C51 C52 H52A 109.1 . .
C54 C52 H52A 109.1 2_757 .
C51 C52 H52B 109.1 . .
C54 C52 H52B 109.1 2_757 .
H52A C52 H52B 107.8 . .
C42 C43 C44 121.1(5) . .
C42 C43 H43 119.4 . .
C44 C43 H43 119.4 . .
C4 C3 C2 121.5(4) . .
C4 C3 H3 119.3 . .
C2 C3 H3 119.3 . .
C7 C8 C10 121.0(4) . .
C7 C8 H8 119.5 . .
C10 C8 H8 119.5 . .
C50 C49 C48 120.2(5) . .
C50 C49 H49 119.9 . .
C48 C49 H49 119.9 . .
C49 C50 C45 120.8(5) . .
C49 C50 H50 119.6 . .
C45 C50 H50 119.6 . .
C49 C48 C47 119.7(5) . .
C49 C48 H48 120.1 . .
C47 C48 H48 120.1 . .
C52 C54 C53 110.1(4) 2_757 .
C52 C54 H54A 109.6 2_757 .
C53 C54 H54A 109.6 . .
C52 C54 H54B 109.6 2_757 .
C53 C54 H54B 109.6 . .
H54A C54 H54B 108.2 . .
N2 C9 C10 123.5(4) . .
N2 C9 C6 117.7(4) . .
C10 C9 C6 118.8(4) . .
C11 C10 C9 117.7(4) . .
C11 C10 C8 123.5(4) . .
C9 C10 C8 118.8(4) . .
C27 C28 C29 119.4(6) . .
C27 C28 H28 120.3 . .
C29 C28 H28 120.3 . .
C3 C4 C5 117.8(4) . .
C3 C4 C15 120.1(4) . .
C5 C4 C15 122.1(4) . .
N1 C2 C3 120.8(4) . .
N1 C2 C1 118.1(4) . .
C3 C2 C1 121.0(4) . .
C30 C29 C28 120.6(6) . .
C30 C29 H29 119.7 . .
C28 C29 H29 119.7 . .
C47 C46 C45 120.9(5) . .
C47 C46 H46 119.6 . .
C45 C46 H46 119.6 . .
C46 C47 C48 119.9(5) . .
C46 C47 H47 120 . .
C48 C47 H47 120 . .
C26 C25 C24 119.0(5) . .
C26 C25 H25 120.5 . .
C24 C25 H25 120.5 . .
C27 C32 C31 120.1(6) . .
C27 C32 H32 120 . .
C31 C32 H32 120 . .
C35 C36 C37 121.5(6) . .
C35 C36 H36 119.2 . .
C37 C36 H36 119.2 . .
C33 C34 C35 120.1(6) . .
C33 C34 H34 120 . .
C35 C34 H34 120 . .
C18 C19 C20 120.0(7) . .
C18 C19 H19 120 . .
C20 C19 H19 120 . .
C41 C42 C43 119.1(5) . .
C41 C42 H42 120.5 . .
C43 C42 H42 120.5 . .
C23 C24 C25 120.5(5) . .
C23 C24 H24 119.8 . .
C25 C24 H24 119.8 . .
C36 C35 C34 119.2(6) . .
C36 C35 H35 120.4 . .
C34 C35 H35 120.4 . .
C39 C40 C41 120.8(5) . .
C39 C40 H40 119.6 . .
C41 C40 H40 119.6 . .
C15 C16 C17 120.5(6) . .
C15 C16 H16 119.8 . .
C17 C16 H16 119.8 . .
C24 C23 C22 120.6(5) . .
C24 C23 H23 119.7 . .
C22 C23 H23 119.7 . .
C42 C41 C40 120.5(5) . .
C42 C41 H41 119.8 . .
C40 C41 H41 119.8 . .
C2 C1 H1A 109.5 . .
C2 C1 H1B 109.5 . .
H1A C1 H1B 109.5 . .
C2 C1 H1C 109.5 . .
H1A C1 H1C 109.5 . .
H1B C1 H1C 109.5 . .
C33 C38 C37 119.8(5) . .
C33 C38 H38 120.1 . .
C37 C38 H38 120.1 . .
C15 C20 C19 119.6(6) . .
C15 C20 H20 120.2 . .
C19 C20 H20 120.2 . .
Cl2 C100 Cl1 111.5(6) . .
Cl2 C100 H10A 109.3 . .
Cl1 C100 H10A 109.3 . .
Cl2 C100 H10B 109.3 . .
Cl1 C100 H10B 109.3 . .
H10A C100 H10B 108 . .
C31 C30 C29 120.0(6) . .
C31 C30 H30 120 . .
C29 C30 H30 120 . .
C8 C7 C5 122.0(4) . .
C8 C7 H7 119 . .
C5 C7 H7 119 . .
C18 C17 C16 119.4(6) . .
C18 C17 H17 120.3 . .
C16 C17 H17 120.3 . .
C19 C18 C17 121.0(6) . .
C19 C18 H18 119.5 . .
C17 C18 H18 119.5 . .
Cl3 C101 Cl4 109.7(6) . .
Cl3 C101 H10C 109.7 . .
Cl4 C101 H10C 109.7 . .
Cl3 C101 H10D 109.7 . .
Cl4 C101 H10D 109.7 . .
H10C C101 H10D 108.2 . .
C30 C31 C32 120.8(7) . .
C30 C31 H31 119.6 . .
C32 C31 H31 119.6 . .
Cl6 C102 Cl5 107.3(15) . .
Cl6 C102 H10E 110.2 . .
Cl5 C102 H10E 110.2 . .
Cl6 C102 H10F 110.2 . .
Cl5 C102 H10F 110.2 . .
H10E C102 H10F 108.5 . .
C102 Cl6 Cl6 109(3) . 2_566
C102 Cl6 Cl5 36.8(10) . .
Cl6 Cl6 Cl5 146(3) 2_566 .
C102 Cl5 Cl6 35.8(9) . .

loop_
_geom_bond_atom_site_label_1
_geom_bond_atom_site_label_2
_geom_bond_site_symmetry_2
_geom_bond_distance
Cu1 N1 . 2.080(4)
Cu1 N2 . 2.130(4)
Cu1 P1 . 2.2669(15)
Cu1 P2 . 2.2915(16)
P1 C27 . 1.837(5)
P1 C33 . 1.844(5)
P1 C51 . 1.850(5)
P2 C45 . 1.834(5)
P2 C39 . 1.844(5)
P2 C53 . 1.854(5)
P3 F3 . 1.499(9)
P3 F6 . 1.516(7)
P3 F2 . 1.518(8)
P3 F4 . 1.518(8)
P3 F1 . 1.560(7)
P3 F5 . 1.564(6)
Cl1 C100 . 1.779(11)
Cl3 C101 . 1.676(11)
Cl4 C101 . 1.751(9)
Cl2 C100 . 1.733(15)
N2 C13 . 1.333(6)
N2 C9 . 1.364(6)
N1 C2 . 1.340(6)
N1 C6 . 1.382(6)
C11 C12 . 1.385(7)
C11 C10 . 1.422(6)
C11 C21 . 1.492(6)
C14 C13 . 1.503(6)
C14 H14A . 0.98
C14 H14B . 0.98
C14 H14C . 0.98
C6 C5 . 1.408(6)
C6 C9 . 1.452(6)
C22 C21 . 1.400(7)
C22 C23 . 1.408(7)
C22 H22 . 0.95
C13 C12 . 1.409(6)
C21 C26 . 1.408(7)
C26 C25 . 1.392(7)
C26 H26 . 0.95
C15 C16 . 1.379(8)
C15 C20 . 1.398(9)
C15 C4 . 1.494(7)
C27 C32 . 1.386(8)
C27 C28 . 1.394(8)
C12 H12 . 0.95
C39 C40 . 1.394(7)
C39 C44 . 1.405(7)
C5 C4 . 1.422(7)
C5 C7 . 1.433(7)
C51 C52 . 1.524(6)
C51 H51A . 0.99
C51 H51B . 0.99
C44 C43 . 1.397(7)
C44 H44 . 0.95
C33 C34 . 1.377(8)
C33 C38 . 1.393(7)
C45 C46 . 1.402(7)
C45 C50 . 1.407(7)
C37 C36 . 1.373(9)
C37 C38 . 1.398(7)
C37 H37 . 0.95
C53 C54 . 1.536(6)
C53 H53A . 0.99
C53 H53B . 0.99
C52 C54 2_757 1.524(6)
C52 H52A . 0.99
C52 H52B . 0.99
C43 C42 . 1.394(8)
C43 H43 . 0.95
C3 C4 . 1.383(7)
C3 C2 . 1.418(7)
C3 H3 . 0.95
C8 C7 . 1.357(7)
C8 C10 . 1.442(7)
C8 H8 . 0.95
C49 C50 . 1.385(7)
C49 C48 . 1.392(8)
C49 H49 . 0.95
C50 H50 . 0.95
C48 C47 . 1.401(8)
C48 H48 . 0.95
C54 C52 2_757 1.524(6)
C54 H54A . 0.99
C54 H54B . 0.99
C9 C10 . 1.426(6)
C28 C29 . 1.402(8)
C28 H28 . 0.95
C2 C1 . 1.496(7)
C29 C30 . 1.378(10)
C29 H29 . 0.95
C46 C47 . 1.387(7)
C46 H46 . 0.95
C47 H47 . 0.95
C25 C24 . 1.405(8)
C25 H25 . 0.95
C32 C31 . 1.404(8)
C32 H32 . 0.95
C36 C35 . 1.367(10)
C36 H36 . 0.95
C34 C35 . 1.410(8)
C34 H34 . 0.95
C19 C18 . 1.368(10)
C19 C20 . 1.407(8)
C19 H19 . 0.95
C42 C41 . 1.380(8)
C42 H42 . 0.95
C24 C23 . 1.384(9)
C24 H24 . 0.95
C35 H35 . 0.95
C40 C41 . 1.405(8)
C40 H40 . 0.95
C16 C17 . 1.407(8)
C16 H16 . 0.95
C23 H23 . 0.95
C41 H41 . 0.95
C1 H1A . 0.98
C1 H1B . 0.98
C1 H1C . 0.98
C38 H38 . 0.95
C20 H20 . 0.95
C100 H10A . 0.99
C100 H10B . 0.99
C30 C31 . 1.351(11)
C30 H30 . 0.95
C7 H7 . 0.95
C17 C18 . 1.373(11)
C17 H17 . 0.95
C18 H18 . 0.95
C101 H10C . 0.99
C101 H10D . 0.99
C31 H31 . 0.95
C102 Cl6 . 1.40(3)
C102 Cl5 . 1.44(2)
C102 H10E . 0.99
C102 H10F . 0.99
Cl6 Cl6 2_566 1.61(4)
Cl6 Cl5 . 2.29(3)

loop_
_geom_torsion_atom_site_label_1
_geom_torsion_atom_site_label_2
_geom_torsion_atom_site_label_3
_geom_torsion_atom_site_label_4
_geom_torsion
_geom_torsion_site_symmetry_1
_geom_torsion_site_symmetry_4
N1 Cu1 P1 C27 -5.8(2) . .
N2 Cu1 P1 C27 85.0(2) . .
P2 Cu1 P1 C27 -145.50(17) . .
N1 Cu1 P1 C33 -125.6(2) . .
N2 Cu1 P1 C33 -34.9(2) . .
P2 Cu1 P1 C33 94.64(19) . .
N1 Cu1 P1 C51 117.0(2) . .
N2 Cu1 P1 C51 -152.28(19) . .
P2 Cu1 P1 C51 -22.76(17) . .
N1 Cu1 P2 C45 132.9(2) . .
N2 Cu1 P2 C45 46.8(2) . .
P1 Cu1 P2 C45 -84.58(17) . .
N1 Cu1 P2 C39 16.1(2) . .
N2 Cu1 P2 C39 -70.0(2) . .
P1 Cu1 P2 C39 158.61(16) . .
N1 Cu1 P2 C53 -112.3(2) . .
N2 Cu1 P2 C53 161.6(2) . .
P1 Cu1 P2 C53 30.22(19) . .
N1 Cu1 N2 C13 177.3(4) . .
P1 Cu1 N2 C13 60.7(4) . .
P2 Cu1 N2 C13 -74.3(4) . .
N1 Cu1 N2 C9 -3.4(3) . .
P1 Cu1 N2 C9 -120.0(3) . .
P2 Cu1 N2 C9 105.1(3) . .
N2 Cu1 N1 C2 176.8(4) . .
P1 Cu1 N1 C2 -72.5(4) . .
P2 Cu1 N1 C2 70.6(4) . .
N2 Cu1 N1 C6 5.9(3) . .
P1 Cu1 N1 C6 116.6(3) . .
P2 Cu1 N1 C6 -100.3(3) . .
C2 N1 C6 C5 -0.3(7) . .
Cu1 N1 C6 C5 171.4(4) . .
C2 N1 C6 C9 -179.3(4) . .
Cu1 N1 C6 C9 -7.6(5) . .
C9 N2 C13 C12 -0.4(7) . .
Cu1 N2 C13 C12 178.8(3) . .
C9 N2 C13 C14 -178.6(4) . .
Cu1 N2 C13 C14 0.7(6) . .
C23 C22 C21 C26 -0.3(7) . .
C23 C22 C21 C11 173.9(4) . .
C12 C11 C21 C22 -48.6(6) . .
C10 C11 C21 C22 134.7(5) . .
C12 C11 C21 C26 125.7(5) . .
C10 C11 C21 C26 -51.1(6) . .
C22 C21 C26 C25 0.8(7) . .
C11 C21 C26 C25 -173.5(4) . .
C33 P1 C27 C32 124.7(4) . .
C51 P1 C27 C32 -130.2(4) . .
Cu1 P1 C27 C32 -1.2(5) . .
C33 P1 C27 C28 -55.6(4) . .
C51 P1 C27 C28 49.5(4) . .
Cu1 P1 C27 C28 178.5(3) . .
C10 C11 C12 C13 3.0(7) . .
C21 C11 C12 C13 -174.0(4) . .
N2 C13 C12 C11 -1.9(7) . .
C14 C13 C12 C11 176.2(4) . .
C45 P2 C39 C40 -115.1(4) . .
C53 P2 C39 C40 141.2(4) . .
Cu1 P2 C39 C40 5.1(5) . .
C45 P2 C39 C44 64.6(4) . .
C53 P2 C39 C44 -39.1(4) . .
Cu1 P2 C39 C44 -175.2(3) . .
N1 C6 C5 C4 -3.0(7) . .
C9 C6 C5 C4 175.9(4) . .
N1 C6 C5 C7 174.7(4) . .
C9 C6 C5 C7 -6.4(7) . .
C27 P1 C51 C52 61.1(4) . .
C33 P1 C51 C52 166.2(3) . .
Cu1 P1 C51 C52 -69.8(4) . .
C40 C39 C44 C43 -0.3(7) . .
P2 C39 C44 C43 180.0(4) . .
C27 P1 C33 C34 -44.3(5) . .
C51 P1 C33 C34 -150.1(5) . .
Cu1 P1 C33 C34 84.7(5) . .
C27 P1 C33 C38 140.1(4) . .
C51 P1 C33 C38 34.2(4) . .
Cu1 P1 C33 C38 -90.9(4) . .
C39 P2 C45 C46 37.2(4) . .
C53 P2 C45 C46 143.0(4) . .
Cu1 P2 C45 C46 -89.8(4) . .
C39 P2 C45 C50 -147.5(4) . .
C53 P2 C45 C50 -41.7(4) . .
Cu1 P2 C45 C50 85.5(4) . .
C45 P2 C53 C54 -159.2(3) . .
C39 P2 C53 C54 -53.8(4) . .
Cu1 P2 C53 C54 81.6(4) . .
P1 C51 C52 C54 176.5(3) . 2_757
C39 C44 C43 C42 0.8(7) . .
C48 C49 C50 C45 0.8(8) . .
C46 C45 C50 C49 -0.7(7) . .
P2 C45 C50 C49 -176.1(4) . .
C50 C49 C48 C47 -0.1(8) . .
P2 C53 C54 C52 176.9(3) . 2_757
C13 N2 C9 C10 1.6(7) . .
Cu1 N2 C9 C10 -177.8(3) . .
C13 N2 C9 C6 179.8(4) . .
Cu1 N2 C9 C6 0.4(5) . .
N1 C6 C9 N2 4.8(6) . .
C5 C6 C9 N2 -174.2(4) . .
N1 C6 C9 C10 -176.9(4) . .
C5 C6 C9 C10 4.2(7) . .
C12 C11 C10 C9 -1.8(6) . .
C21 C11 C10 C9 175.0(4) . .
C12 C11 C10 C8 177.9(4) . .
C21 C11 C10 C8 -5.3(7) . .
N2 C9 C10 C11 -0.4(7) . .
C6 C9 C10 C11 -178.7(4) . .
N2 C9 C10 C8 179.9(4) . .
C6 C9 C10 C8 1.6(6) . .
C7 C8 C10 C11 175.1(5) . .
C7 C8 C10 C9 -5.2(7) . .
C32 C27 C28 C29 -0.1(8) . .
P1 C27 C28 C29 -179.8(4) . .
C2 C3 C4 C5 -3.3(8) . .
C2 C3 C4 C15 175.7(5) . .
C6 C5 C4 C3 4.7(7) . .
C7 C5 C4 C3 -172.8(5) . .
C6 C5 C4 C15 -174.3(5) . .
C7 C5 C4 C15 8.2(8) . .
C16 C15 C4 C3 55.9(8) . .
C20 C15 C4 C3 -119.5(6) . .
C16 C15 C4 C5 -125.1(6) . .
C20 C15 C4 C5 59.4(7) . .
C6 N1 C2 C3 1.8(7) . .
Cu1 N1 C2 C3 -168.6(4) . .
C6 N1 C2 C1 179.3(5) . .
Cu1 N1 C2 C1 8.9(7) . .
C4 C3 C2 N1 0.1(8) . .
C4 C3 C2 C1 -177.3(5) . .
C27 C28 C29 C30 0.2(9) . .
C50 C45 C46 C47 -0.1(7) . .
P2 C45 C46 C47 175.4(4) . .
C45 C46 C47 C48 0.7(7) . .
C49 C48 C47 C46 -0.6(8) . .
C21 C26 C25 C24 -0.6(7) . .
C28 C27 C32 C31 -0.7(8) . .
P1 C27 C32 C31 179.0(5) . .
C38 C37 C36 C35 -0.9(10) . .
C38 C33 C34 C35 1.2(9) . .
P1 C33 C34 C35 -174.5(5) . .
C44 C43 C42 C41 -0.3(8) . .
C26 C25 C24 C23 -0.1(8) . .
C37 C36 C35 C34 1.5(11) . .
C33 C34 C35 C36 -1.6(10) . .
C44 C39 C40 C41 -0.7(8) . .
P2 C39 C40 C41 179.0(4) . .
C20 C15 C16 C17 -2.5(9) . .
C4 C15 C16 C17 -178.0(6) . .
C25 C24 C23 C22 0.5(8) . .
C21 C22 C23 C24 -0.3(8) . .
C43 C42 C41 C40 -0.7(9) . .
C39 C40 C41 C42 1.2(9) . .
C34 C33 C38 C37 -0.6(8) . .
P1 C33 C38 C37 175.1(4) . .
C36 C37 C38 C33 0.5(8) . .
C16 C15 C20 C19 1.8(9) . .
C4 C15 C20 C19 177.3(5) . .
C18 C19 C20 C15 0.6(10) . .
C28 C29 C30 C31 0.4(10) . .
C10 C8 C7 C5 3.0(8) . .
C6 C5 C7 C8 2.9(7) . .
C4 C5 C7 C8 -179.6(5) . .
C15 C16 C17 C18 0.9(10) . .
C20 C19 C18 C17 -2.2(11) . .
C16 C17 C18 C19 1.5(11) . .
C29 C30 C31 C32 -1.2(10) . .
C27 C32 C31 C30 1.4(10) . .
Cl5 C102 Cl6 Cl6 -179.5(15) . 2_566
Cl6 Cl6 Cl5 C102 1(3) 2_566 .
